data_4061711
loop_
_publ_author_name
'Dyson, Paul J.'
'Geldbach, Tilmann J.'
'Chaplin, Adrian B.'
'H\"anni, Kevin D.'
'Scopelliti, Rosario'

_journal_name_full Organometallics
_journal_paper_doi 10.1021/om050568m
_journal_year 2005
_chemical_formula_sum 'C55 H48 Cl3 F6 O2 P3 Ru'
_chemical_formula_weight 1155.26
_space_group_IT_number 19
_symmetry_cell_setting orthorhombic
_symmetry_space_group_name_Hall 'P 2ac 2ab'
_symmetry_space_group_name_H-M 'P 21 21 21'
_cell_angle_alpha 90.00
_cell_angle_beta 90.00
_cell_angle_gamma 90.00
_cell_formula_units_Z 4
_cell_length_a 13.4669(15)
_cell_length_b 14.7201(17)
_cell_length_c 25.264(2)
_cell_measurement_temperature 140(2)
_cell_volume 5008.2(9)
_diffrn_ambient_temperature 140(2)
_exptl_crystal_density_diffrn 1.532
_cod_depositor_comments
;
The following automatic conversions were performed:
'_symmetry_cell_setting' value 'Orthorhombic' changed to 'orthorhombic'
according to '/home/saulius/struct/CIF-dictionaries/cif_core.dic'
dictionary named 'cif_core.dic' version 2.4.1 from 2010-06-29.

Automatic conversion script
Id: cif_fix_enum 1527 2010-12-29 10:47:43Z saulius 
;
_cod_database_code 4061711

loop_
_symmetry_equiv_pos_as_xyz
'x, y, z'
'-x+1/2, -y, z+1/2'
'-x, y+1/2, -z+1/2'
'x+1/2, -y+1/2, -z'

loop_
_atom_site_label
_atom_site_type_symbol
_atom_site_fract_x
_atom_site_fract_y
_atom_site_fract_z
_atom_site_U_iso_or_equiv
_atom_site_adp_type
_atom_site_occupancy
_atom_site_symmetry_multiplicity
_atom_site_calc_flag
_atom_site_refinement_flags
_atom_site_disorder_assembly
_atom_site_disorder_group
Ru1 Ru 0.84595(5) 0.37259(5) 0.14365(3) 0.01217(16) Uani 1 1 d U . .
Cl1 Cl 0.90539(16) 0.28481(15) 0.21666(8) 0.0173(6) Uani 1 1 d U . .
P1 P 0.69398(15) 0.37134(18) 0.18708(8) 0.0135(5) Uani 1 1 d U . .
P2 P 0.91294(17) 0.49145(15) 0.19230(8) 0.0123(5) Uani 1 1 d U . .
O1 O 0.6832(3) 0.4054(3) 0.24857(18) 0.0117(14) Uani 1 1 d U . .
O2 O 0.8764(4) 0.4968(4) 0.25347(18) 0.0166(14) Uani 1 1 d U . .
C1 C 0.9295(6) 0.2722(6) 0.0870(3) 0.0191(19) Uani 1 1 d U . .
C2 C 0.8290(6) 0.2630(6) 0.0807(3) 0.0153(17) Uani 1 1 d U . .
H2 H 0.7992 0.2050 0.0851 0.018 Uiso 1 1 calc R . .
C3 C 0.7690(6) 0.3387(6) 0.0678(3) 0.0195(19) Uani 1 1 d U . .
H3 H 0.6994 0.3299 0.0643 0.023 Uiso 1 1 calc R . .
C4 C 0.8079(7) 0.4266(7) 0.0598(3) 0.021(2) Uani 1 1 d U . .
C5 C 0.9091(6) 0.4337(6) 0.0708(3) 0.0174(18) Uani 1 1 d U . .
H5 H 0.9381 0.4924 0.0693 0.021 Uiso 1 1 calc R . .
C6 C 0.9720(6) 0.3600(6) 0.0839(3) 0.0167(17) Uani 1 1 d U . .
H6 H 1.0407 0.3692 0.0905 0.020 Uiso 1 1 calc R . .
C7 C 1.0015(6) 0.1955(6) 0.0983(3) 0.019(2) Uani 1 1 d U . .
H7 H 1.0517 0.2178 0.1244 0.022 Uiso 1 1 calc R . .
C8 C 0.9485(6) 0.1100(6) 0.1226(3) 0.027(2) Uani 1 1 d U . .
H8A H 0.9047 0.1292 0.1515 0.040 Uiso 1 1 calc R . .
H8B H 0.9985 0.0678 0.1363 0.040 Uiso 1 1 calc R . .
H8C H 0.9091 0.0797 0.0952 0.040 Uiso 1 1 calc R . .
C9 C 1.0564(6) 0.1702(5) 0.0464(3) 0.025(2) Uani 1 1 d U . .
H9A H 1.0150 0.1290 0.0254 0.038 Uiso 1 1 calc R . .
H9B H 1.1194 0.1403 0.0549 0.038 Uiso 1 1 calc R . .
H9C H 1.0696 0.2255 0.0259 0.038 Uiso 1 1 calc R . .
C10 C 0.7456(7) 0.5024(7) 0.0374(3) 0.032(3) Uani 1 1 d U . .
H10A H 0.7379 0.4938 -0.0008 0.048 Uiso 1 1 calc R . .
H10B H 0.7782 0.5607 0.0442 0.048 Uiso 1 1 calc R . .
H10C H 0.6801 0.5019 0.0543 0.048 Uiso 1 1 calc R . .
C20 C 0.7207(5) 0.3653(6) 0.2941(3) 0.0090(18) Uani 1 1 d U . .
C21 C 0.7620(6) 0.4198(5) 0.3320(3) 0.0093(18) Uani 1 1 d U . .
C22 C 0.8055(5) 0.3794(6) 0.3778(3) 0.0117(18) Uani 1 1 d U . .
C23 C 0.8651(6) 0.4288(6) 0.4153(3) 0.016(2) Uani 1 1 d U . .
H23 H 0.8752 0.4921 0.4102 0.019 Uiso 1 1 calc R . .
C24 C 0.9071(6) 0.3877(6) 0.4573(3) 0.022(2) Uani 1 1 d U . .
H24 H 0.9482 0.4219 0.4805 0.026 Uiso 1 1 calc R . .
C25 C 0.8911(7) 0.2964(6) 0.4673(3) 0.027(3) Uani 1 1 d U . .
H25 H 0.9196 0.2694 0.4979 0.033 Uiso 1 1 calc R . .
C26 C 0.8346(7) 0.2441(6) 0.4337(3) 0.019(2) Uani 1 1 d U . .
H26 H 0.8226 0.1821 0.4419 0.023 Uiso 1 1 calc R . .
C27 C 0.7937(7) 0.2824(6) 0.3865(3) 0.019(2) Uani 1 1 d U . .
C28 C 0.7423(6) 0.2308(5) 0.3489(3) 0.0150(19) Uani 1 1 d U . .
H28 H 0.7311 0.1680 0.3551 0.018 Uiso 1 1 calc R . .
C29 C 0.7080(6) 0.2702(6) 0.3034(3) 0.014(2) Uani 1 1 d U . .
H29 H 0.6754 0.2340 0.2776 0.017 Uiso 1 1 calc R . .
C20' C 0.8271(6) 0.5587(5) 0.2852(3) 0.014(2) Uani 1 1 d U . .
C21' C 0.7699(6) 0.5196(6) 0.3238(3) 0.0088(19) Uani 1 1 d U . .
C22' C 0.7172(6) 0.5795(6) 0.3601(3) 0.0121(18) Uani 1 1 d U . .
C23' C 0.6503(6) 0.5481(6) 0.3996(3) 0.0134(19) Uani 1 1 d U . .
H23' H 0.6388 0.4846 0.4027 0.016 Uiso 1 1 calc R . .
C24' C 0.6021(6) 0.6052(6) 0.4332(3) 0.025(2) Uani 1 1 d U . .
H24' H 0.5574 0.5816 0.4589 0.030 Uiso 1 1 calc R . .
C25' C 0.6191(7) 0.7001(6) 0.4298(3) 0.027(3) Uani 1 1 d U . .
H25' H 0.5862 0.7401 0.4535 0.032 Uiso 1 1 calc R . .
C26' C 0.6825(7) 0.7344(6) 0.3926(3) 0.024(3) Uani 1 1 d U . .
H26' H 0.6937 0.7981 0.3913 0.029 Uiso 1 1 calc R . .
C27' C 0.7327(6) 0.6764(6) 0.3556(4) 0.019(2) Uani 1 1 d U . .
C28' C 0.7944(6) 0.7086(6) 0.3152(3) 0.016(2) Uani 1 1 d U . .
H28' H 0.8040 0.7723 0.3119 0.019 Uiso 1 1 calc R . .
C29' C 0.8414(7) 0.6523(5) 0.2803(3) 0.023(2) Uani 1 1 d U . .
H29' H 0.8829 0.6762 0.2532 0.027 Uiso 1 1 calc R . .
C30 C 0.6296(6) 0.2632(5) 0.1865(3) 0.0134(19) Uani 1 1 d U . .
C31 C 0.6753(6) 0.1820(5) 0.1759(3) 0.013(2) Uani 1 1 d U . .
H31 H 0.7428 0.1816 0.1650 0.016 Uiso 1 1 calc R . .
C32 C 0.6245(6) 0.1005(5) 0.1808(3) 0.022(2) Uani 1 1 d U . .
H32 H 0.6562 0.0454 0.1710 0.026 Uiso 1 1 calc R . .
C33 C 0.5274(6) 0.0986(6) 0.1999(3) 0.020(2) Uani 1 1 d U . .
H33 H 0.4936 0.0425 0.2046 0.024 Uiso 1 1 calc R . .
C34 C 0.4810(6) 0.1807(6) 0.2119(3) 0.023(2) Uani 1 1 d U . .
H34 H 0.4149 0.1804 0.2251 0.027 Uiso 1 1 calc R . .
C35 C 0.5296(6) 0.2624(6) 0.2049(3) 0.015(2) Uani 1 1 d U . .
H35 H 0.4964 0.3179 0.2123 0.018 Uiso 1 1 calc R . .
C40 C 0.6015(6) 0.4487(5) 0.1586(3) 0.0105(18) Uani 1 1 d U . .
C41 C 0.5906(6) 0.5372(6) 0.1771(3) 0.016(2) Uani 1 1 d U . .
H41 H 0.6278 0.5576 0.2068 0.020 Uiso 1 1 calc R . .
C42 C 0.5256(6) 0.5950(6) 0.1522(3) 0.021(2) Uani 1 1 d U . .
H42 H 0.5213 0.6565 0.1634 0.026 Uiso 1 1 calc R . .
C43 C 0.4673(6) 0.5659(6) 0.1116(3) 0.022(2) Uani 1 1 d U . .
H43 H 0.4204 0.6063 0.0962 0.026 Uiso 1 1 calc R . .
C44 C 0.4756(6) 0.4784(6) 0.0926(3) 0.020(2) Uani 1 1 d U . .
H44 H 0.4369 0.4592 0.0632 0.024 Uiso 1 1 calc R . .
C45 C 0.5409(6) 0.4190(6) 0.1169(3) 0.018(2) Uani 1 1 d U . .
H45 H 0.5447 0.3577 0.1052 0.021 Uiso 1 1 calc R . .
C50 C 1.0486(6) 0.4792(5) 0.2036(3) 0.0126(19) Uani 1 1 d U . .
C51 C 1.0808(7) 0.4507(6) 0.2528(3) 0.024(2) Uani 1 1 d U . .
H51 H 1.0341 0.4386 0.2801 0.029 Uiso 1 1 calc R . .
C52 C 1.1820(7) 0.4401(6) 0.2621(3) 0.030(3) Uani 1 1 d U . .
H52 H 1.2048 0.4232 0.2963 0.037 Uiso 1 1 calc R . .
C53 C 1.2483(7) 0.4537(6) 0.2222(3) 0.023(2) Uani 1 1 d U . .
H53 H 1.3172 0.4444 0.2282 0.028 Uiso 1 1 calc R . .
C54 C 1.2146(7) 0.4815(6) 0.1724(3) 0.020(2) Uani 1 1 d U . .
H54 H 1.2612 0.4922 0.1448 0.024 Uiso 1 1 calc R . .
C55 C 1.1150(6) 0.4934(6) 0.1627(3) 0.016(2) Uani 1 1 d U . .
H55 H 1.0922 0.5110 0.1286 0.020 Uiso 1 1 calc R . .
C60 C 0.9013(6) 0.6035(5) 0.1639(3) 0.0118(19) Uani 1 1 d U . .
C61 C 0.9761(6) 0.6712(6) 0.1677(3) 0.018(2) Uani 1 1 d U . .
H61 H 1.0381 0.6584 0.1840 0.022 Uiso 1 1 calc R . .
C62 C 0.9562(6) 0.7573(5) 0.1469(4) 0.026(2) Uani 1 1 d U . .
H62 H 1.0052 0.8034 0.1500 0.031 Uiso 1 1 calc R . .
C63 C 0.8684(7) 0.7771(6) 0.1222(3) 0.031(3) Uani 1 1 d U . .
H63 H 0.8577 0.8363 0.1084 0.037 Uiso 1 1 calc R . .
C64 C 0.7954(7) 0.7121(6) 0.1172(3) 0.029(2) Uani 1 1 d U . .
H64 H 0.7351 0.7256 0.0993 0.034 Uiso 1 1 calc R . .
C65 C 0.8117(6) 0.6256(6) 0.1388(3) 0.021(2) Uani 1 1 d U . .
H65 H 0.7608 0.5811 0.1364 0.025 Uiso 1 1 calc R . .
P3 P 0.7146(2) 0.0325(2) 0.00341(10) 0.0298(7) Uani 1 1 d U . .
F1 F 0.6091(4) -0.0148(4) -0.0017(2) 0.0537(17) Uani 1 1 d U A .
F2 F 0.8198(4) 0.0814(4) 0.00759(19) 0.0494(17) Uani 1 1 d U A .
F3 F 0.7713(13) -0.0497(12) -0.0198(8) 0.050(4) Uani 0.422(15) 1 d PU A 1
F4 F 0.6795(13) 0.0744(15) 0.0554(7) 0.055(5) Uani 0.422(15) 1 d PU A 1
F5 F 0.6822(16) 0.1092(14) -0.0322(9) 0.067(5) Uani 0.422(15) 1 d PU A 1
F6 F 0.7272(13) 0.0092(15) 0.0643(6) 0.053(5) Uani 0.422(15) 1 d PU A 1
F3' F 0.7508(11) -0.0239(10) -0.0472(5) 0.055(4) Uani 0.578(15) 1 d PU A 2
F4' F 0.6584(8) 0.1206(10) 0.0274(6) 0.058(4) Uani 0.578(15) 1 d PU A 2
F5' F 0.6980(11) 0.0792(12) -0.0541(5) 0.061(4) Uani 0.578(15) 1 d PU A 2
F6' F 0.7466(9) -0.0502(11) 0.0429(6) 0.069(4) Uani 0.578(15) 1 d PU A 2
Cl2 Cl 0.4579(2) 0.82369(18) 0.07435(11) 0.0502(9) Uani 1 1 d U . .
Cl3 Cl 0.5722(2) 0.85194(18) 0.17083(11) 0.0587(9) Uani 1 1 d U . .
C70 C 0.5558(7) 0.8810(7) 0.1043(4) 0.047(3) Uani 1 1 d U . .
H70A H 0.5436 0.9472 0.1017 0.057 Uiso 1 1 calc R . .
H70B H 0.6177 0.8674 0.0847 0.057 Uiso 1 1 calc R . .

loop_
_atom_site_aniso_label
_atom_site_aniso_U_11
_atom_site_aniso_U_22
_atom_site_aniso_U_33
_atom_site_aniso_U_23
_atom_site_aniso_U_13
_atom_site_aniso_U_12
Ru1 0.0167(4) 0.0111(4) 0.0088(3) -0.0016(3) -0.0017(4) 0.0013(4)
Cl1 0.0203(15) 0.0161(13) 0.0156(12) -0.0003(10) -0.0036(11) 0.0026(11)
P1 0.0142(13) 0.0123(12) 0.0139(11) -0.0017(12) -0.0038(9) -0.0009(12)
P2 0.0142(14) 0.0126(13) 0.0099(12) 0.0022(10) 0.0025(10) 0.0010(11)
O1 0.014(4) 0.014(3) 0.006(3) -0.005(2) -0.005(2) 0.003(3)
O2 0.022(3) 0.015(3) 0.013(3) 0.003(2) 0.013(2) 0.001(3)
C1 0.019(4) 0.020(4) 0.018(5) -0.002(4) 0.003(4) -0.001(3)
C2 0.019(4) 0.021(4) 0.006(4) 0.001(3) 0.004(4) -0.004(4)
C3 0.016(5) 0.031(5) 0.011(4) -0.009(4) 0.000(3) 0.005(3)
C4 0.026(5) 0.030(5) 0.007(4) 0.002(4) -0.004(4) 0.004(4)
C5 0.018(4) 0.024(5) 0.010(4) -0.001(4) 0.000(4) 0.002(4)
C6 0.018(4) 0.025(5) 0.007(4) 0.002(4) -0.004(3) -0.004(4)
C7 0.020(5) 0.018(4) 0.019(4) -0.007(4) -0.001(4) 0.004(4)
C8 0.017(5) 0.033(5) 0.029(5) 0.012(4) 0.002(4) 0.018(4)
C9 0.032(6) 0.021(6) 0.023(5) -0.007(4) 0.010(4) 0.007(5)
C10 0.041(5) 0.038(5) 0.018(5) 0.004(4) -0.009(4) 0.020(5)
C20 0.007(4) 0.011(4) 0.010(3) 0.001(3) 0.006(3) 0.002(4)
C21 0.010(5) 0.010(4) 0.008(4) -0.002(3) 0.002(3) 0.003(4)
C22 0.010(5) 0.015(4) 0.010(4) 0.008(4) 0.001(3) -0.003(4)
C23 0.014(6) 0.018(5) 0.015(5) 0.000(3) -0.003(4) 0.001(4)
C24 0.022(6) 0.026(5) 0.017(5) -0.011(4) -0.007(4) 0.009(5)
C25 0.035(7) 0.031(6) 0.016(5) 0.019(4) -0.003(4) 0.010(5)
C26 0.018(6) 0.016(5) 0.025(5) 0.014(4) 0.008(4) 0.010(4)
C27 0.025(6) 0.014(5) 0.020(5) 0.008(4) -0.002(4) 0.001(5)
C28 0.023(5) 0.005(4) 0.016(5) 0.000(4) 0.014(4) 0.004(4)
C29 0.012(5) 0.016(5) 0.014(4) -0.006(4) 0.001(4) -0.003(4)
C20' 0.029(6) 0.005(4) 0.009(4) 0.004(3) 0.005(4) -0.001(4)
C21' 0.010(4) 0.012(3) 0.005(3) 0.003(3) -0.002(3) -0.002(3)
C22' 0.013(5) 0.012(4) 0.011(4) 0.002(4) -0.008(4) 0.004(4)
C23' 0.005(5) 0.026(5) 0.008(4) 0.001(3) 0.000(4) 0.002(5)
C24' 0.029(6) 0.028(6) 0.016(5) 0.004(4) 0.008(4) 0.014(5)
C25' 0.039(7) 0.028(5) 0.014(5) 0.002(4) 0.001(4) 0.016(5)
C26' 0.039(7) 0.016(5) 0.017(5) -0.002(4) 0.006(4) 0.010(5)
C27' 0.018(6) 0.017(4) 0.021(5) -0.007(4) -0.002(4) -0.004(4)
C28' 0.024(5) 0.010(4) 0.014(4) 0.002(3) -0.005(4) 0.011(4)
C29' 0.038(6) 0.011(4) 0.019(5) -0.007(3) 0.014(5) -0.013(5)
C30 0.015(5) 0.006(4) 0.019(4) 0.002(3) -0.002(4) -0.004(3)
C31 0.007(5) 0.017(4) 0.016(5) -0.005(4) -0.001(4) -0.006(4)
C32 0.026(6) 0.008(5) 0.031(6) -0.007(4) -0.001(4) 0.001(4)
C33 0.019(5) 0.021(5) 0.020(5) 0.005(4) -0.002(4) -0.013(4)
C34 0.012(5) 0.030(6) 0.026(6) 0.003(5) 0.002(4) -0.002(4)
C35 0.008(5) 0.019(5) 0.018(5) -0.005(4) 0.000(4) 0.004(4)
C40 0.012(4) 0.012(4) 0.007(4) 0.006(3) 0.006(3) 0.000(4)
C41 0.009(5) 0.019(5) 0.021(5) -0.008(4) 0.002(4) 0.006(4)
C42 0.021(6) 0.013(5) 0.031(6) 0.005(4) -0.005(4) 0.004(4)
C43 0.019(6) 0.025(5) 0.021(6) 0.013(4) 0.001(4) 0.007(5)
C44 0.017(6) 0.028(6) 0.015(5) -0.001(4) 0.004(4) -0.002(5)
C45 0.009(5) 0.019(5) 0.026(5) -0.009(4) -0.003(4) -0.009(4)
C50 0.015(4) 0.006(5) 0.017(5) -0.009(4) -0.002(3) 0.003(4)
C51 0.023(5) 0.031(6) 0.017(5) 0.006(4) -0.007(4) -0.008(5)
C52 0.035(6) 0.038(7) 0.018(5) 0.001(5) -0.012(4) -0.004(5)
C53 0.018(6) 0.024(6) 0.028(5) -0.002(5) -0.012(4) 0.001(5)
C54 0.015(5) 0.018(6) 0.027(5) 0.003(4) 0.009(4) -0.001(5)
C55 0.017(5) 0.019(5) 0.013(4) -0.007(4) 0.004(3) 0.004(5)
C60 0.026(5) 0.005(4) 0.005(4) 0.000(3) 0.005(4) 0.004(4)
C61 0.018(5) 0.016(5) 0.021(5) 0.000(4) 0.014(4) -0.005(4)
C62 0.026(5) 0.013(5) 0.040(6) -0.010(5) 0.004(5) -0.010(4)
C63 0.039(7) 0.012(5) 0.041(6) 0.013(4) 0.013(5) 0.003(4)
C64 0.016(5) 0.026(5) 0.044(6) 0.015(4) -0.005(4) 0.005(4)
C65 0.024(5) 0.012(4) 0.026(5) 0.002(5) 0.000(4) -0.006(4)
P3 0.0298(18) 0.0382(19) 0.0215(15) -0.0032(13) -0.0005(13) -0.0063(15)
F1 0.037(3) 0.062(4) 0.062(4) -0.006(3) -0.006(3) -0.014(3)
F2 0.040(4) 0.078(5) 0.030(3) -0.018(3) 0.001(3) -0.023(3)
F3 0.048(7) 0.040(7) 0.061(9) -0.012(6) -0.003(7) 0.011(6)
F4 0.053(8) 0.060(8) 0.053(7) -0.032(6) 0.021(6) -0.005(6)
F5 0.066(8) 0.051(8) 0.082(9) 0.026(7) -0.017(7) 0.005(6)
F6 0.063(8) 0.065(9) 0.030(5) 0.017(6) -0.003(5) -0.014(7)
F3' 0.058(7) 0.059(7) 0.049(6) -0.030(5) 0.019(5) -0.023(5)
F4' 0.043(5) 0.051(6) 0.081(7) -0.025(6) 0.008(6) 0.004(5)
F5' 0.054(7) 0.092(8) 0.038(5) 0.016(5) -0.010(5) -0.006(6)
F6' 0.050(6) 0.080(8) 0.075(7) 0.042(6) 0.001(5) 0.005(6)
Cl2 0.051(2) 0.0310(18) 0.069(2) -0.0177(15) 0.0203(17) -0.0039(16)
Cl3 0.093(2) 0.0244(19) 0.0589(19) 0.0021(14) 0.0040(18) -0.0121(17)
C70 0.041(7) 0.024(7) 0.076(7) 0.017(6) 0.015(6) 0.002(6)

loop_
_geom_bond_atom_site_label_1
_geom_bond_atom_site_label_2
_geom_bond_distance
_geom_bond_site_symmetry_2
_geom_bond_publ_flag
Ru1 C5 2.219(8) . ?
Ru1 C3 2.235(8) . ?
Ru1 C2 2.276(8) . ?
Ru1 C6 2.279(8) . ?
Ru1 C4 2.321(8) . ?
Ru1 P2 2.321(2) . ?
Ru1 P1 2.322(2) . ?
Ru1 C1 2.345(8) . ?
Ru1 Cl1 2.390(2) . ?
P1 O1 1.639(5) . ?
P1 C30 1.812(8) . ?
P1 C40 1.834(8) . ?
P2 O2 1.624(5) . ?
P2 C60 1.806(8) . ?
P2 C50 1.858(8) . ?
O1 C20 1.389(8) . ?
O2 C20' 1.383(8) . ?
C1 C2 1.370(11) . ?
C1 C6 1.414(11) . ?
C1 C7 1.515(11) . ?
C2 C3 1.414(10) . ?
C3 C4 1.411(11) . ?
C4 C5 1.395(11) . ?
C4 C10 1.506(11) . ?
C5 C6 1.415(11) . ?
C7 C9 1.553(10) . ?
C7 C8 1.571(10) . ?
C20 C21 1.366(10) . ?
C20 C29 1.429(11) . ?
C21 C22 1.428(9) . ?
C21 C21' 1.487(10) . ?
C22 C23 1.437(10) . ?
C22 C27 1.453(12) . ?
C23 C24 1.347(10) . ?
C24 C25 1.385(12) . ?
C25 C26 1.376(11) . ?
C26 C27 1.429(10) . ?
C27 C28 1.399(11) . ?
C28 C29 1.368(10) . ?
C20' C21' 1.369(10) . ?
C20' C29' 1.397(10) . ?
C21' C22' 1.456(10) . ?
C22' C23' 1.423(10) . ?
C22' C27' 1.446(9) . ?
C23' C24' 1.358(10) . ?
C24' C25' 1.419(11) . ?
C25' C26' 1.365(11) . ?
C26' C27' 1.436(11) . ?
C27' C28' 1.400(11) . ?
C28' C29' 1.366(10) . ?
C30 C31 1.371(10) . ?
C30 C35 1.425(10) . ?
C31 C32 1.386(10) . ?
C32 C33 1.394(10) . ?
C33 C34 1.395(11) . ?
C34 C35 1.381(11) . ?
C40 C41 1.393(10) . ?
C40 C45 1.404(10) . ?
C41 C42 1.374(10) . ?
C42 C43 1.361(10) . ?
C43 C44 1.379(11) . ?
C44 C45 1.385(11) . ?
C50 C55 1.381(10) . ?
C50 C51 1.382(10) . ?
C51 C52 1.392(11) . ?
C52 C53 1.361(11) . ?
C53 C54 1.399(11) . ?
C54 C55 1.375(10) . ?
C60 C65 1.401(9) . ?
C60 C61 1.421(10) . ?
C61 C62 1.397(11) . ?
C62 C63 1.368(11) . ?
C63 C64 1.377(11) . ?
C64 C65 1.403(11) . ?
P3 F5 1.508(19) . ?
P3 F4 1.525(14) . ?
P3 F3 1.546(16) . ?
P3 F6 1.586(14) . ?
P3 F1 1.588(5) . ?
P3 F2 1.592(5) . ?
P3 F3' 1.599(11) . ?
P3 F4' 1.619(12) . ?
P3 F5' 1.623(12) . ?
P3 F6' 1.632(12) . ?
F4 F6 1.18(3) . ?
F3' F5' 1.68(2) . ?
Cl2 C70 1.738(10) . ?
Cl3 C70 1.748(9) . ?
